data_7112076
loop_
_publ_author_name
'Andreas A. Danopoulos'
'Pierre Braunstein'

_publ_section_title
;
 'Janus-type' organopotassium chemistry observed in deprotonation of
 mesoionic imidazolium aminides and amino N-heterocyclic carbenes:
 coordination and organometallic polymers
;
_journal_name_full Chem.Commun.
_journal_page_first 3055
_journal_paper_doi 10.1039/c3cc49517e
_journal_volume 50
_journal_year 2014
_chemical_formula_moiety 'C31 H45 N3'
_chemical_formula_sum 'C31 H45 N3'
_chemical_formula_weight 459.70
_chemical_name_systematic
;
 ?
;
_space_group_IT_number 2
_symmetry_cell_setting triclinic
_symmetry_space_group_name_Hall '-P 1'
_symmetry_space_group_name_H-M 'P -1'
_atom_sites_solution_hydrogens geom
_atom_sites_solution_primary direct
_atom_sites_solution_secondary difmap
_audit_creation_method SHELXL-97
_cell_angle_alpha 74.9360(10)
_cell_angle_beta 78.7450(10)
_cell_angle_gamma 74.2170(10)
_cell_formula_units_Z 2
_cell_length_a 10.3078(5)
_cell_length_b 10.9366(5)
_cell_length_c 14.0780(7)
_cell_measurement_reflns_used 6683
_cell_measurement_temperature 173(2)
_cell_measurement_theta_max 30.00
_cell_measurement_theta_min 2.21
_cell_volume 1461.44(12)
_computing_cell_refinement 'Bruker SAINT'
_computing_data_collection 'Bruker APEX2'
_computing_data_reduction 'Bruker SAINT'
_computing_molecular_graphics 'Bruker SHELXTL'
_computing_publication_material 'Bruker SHELXTL'
_computing_structure_refinement 'SHELXL-97 (Sheldrick, 2008)'
_computing_structure_solution 'SHELXS-97 (Sheldrick 2008)'
_diffrn_ambient_temperature 173(2)
_diffrn_measured_fraction_theta_full 0.996
_diffrn_measured_fraction_theta_max 0.996
_diffrn_measurement_device_type 'Bruker APEX-II CCD'
_diffrn_measurement_method '\f and \w scans'
_diffrn_radiation_monochromator graphite
_diffrn_radiation_source 'fine-focus sealed tube'
_diffrn_radiation_type MoK\a
_diffrn_radiation_wavelength 0.71073
_diffrn_reflns_av_R_equivalents 0.0308
_diffrn_reflns_av_sigmaI/netI 0.0478
_diffrn_reflns_limit_h_max 14
_diffrn_reflns_limit_h_min -14
_diffrn_reflns_limit_k_max 15
_diffrn_reflns_limit_k_min -15
_diffrn_reflns_limit_l_max 19
_diffrn_reflns_limit_l_min -19
_diffrn_reflns_number 19814
_diffrn_reflns_theta_full 30.05
_diffrn_reflns_theta_max 30.05
_diffrn_reflns_theta_min 1.51
_exptl_absorpt_coefficient_mu 0.061
_exptl_absorpt_correction_T_max 0.9820
_exptl_absorpt_correction_T_min 0.9761
_exptl_absorpt_correction_type multi-scan
_exptl_absorpt_process_details sadabs
_exptl_crystal_colour yellow
_exptl_crystal_density_diffrn 1.045
_exptl_crystal_density_method 'not measured'
_exptl_crystal_description prism
_exptl_crystal_F_000 504
_exptl_crystal_size_max 0.40
_exptl_crystal_size_mid 0.35
_exptl_crystal_size_min 0.30
_refine_diff_density_max 0.634
_refine_diff_density_min -0.345
_refine_diff_density_rms 0.050
_refine_ls_extinction_method none
_refine_ls_goodness_of_fit_ref 1.068
_refine_ls_hydrogen_treatment constr
_refine_ls_matrix_type full
_refine_ls_number_parameters 318
_refine_ls_number_reflns 8531
_refine_ls_number_restraints 0
_refine_ls_restrained_S_all 1.068
_refine_ls_R_factor_all 0.1059
_refine_ls_R_factor_gt 0.0696
_refine_ls_shift/su_max 0.000
_refine_ls_shift/su_mean 0.000
_refine_ls_structure_factor_coef Fsqd
_refine_ls_weighting_details 'calc w=1/[\s^2^(Fo^2^)+(0.0953P)^2^+0.3676P] where P=(Fo^2^+2Fc^2^)/3'
_refine_ls_weighting_scheme calc
_refine_ls_wR_factor_gt 0.1801
_refine_ls_wR_factor_ref 0.2006
_reflns_number_gt 5542
_reflns_number_total 8531
_reflns_threshold_expression I>2\s(I)
_cod_data_source_file c3cc49517e2.cif
_cod_data_source_block complex8(ImIm)
_cod_database_code 7112076

loop_
_symmetry_equiv_pos_as_xyz
'x, y, z'
'-x, -y, -z'

loop_
_atom_site_label
_atom_site_type_symbol
_atom_site_fract_x
_atom_site_fract_y
_atom_site_fract_z
_atom_site_U_iso_or_equiv
_atom_site_adp_type
_atom_site_occupancy
_atom_site_symmetry_multiplicity
_atom_site_calc_flag
_atom_site_refinement_flags
C1 C 0.12131(14) -0.02213(13) 0.30342(11) 0.0239(3) Uani 1 1 d .
H1 H 0.0590 -0.0532 0.3576 0.029 Uiso 1 1 calc R
C2 C 0.27991(15) -0.01402(13) 0.17145(11) 0.0235(3) Uani 1 1 d .
H2 H 0.3440 -0.0409 0.1181 0.028 Uiso 1 1 calc R
C3 C 0.24665(14) 0.11138(13) 0.19374(11) 0.0225(3) Uani 1 1 d .
C4 C 0.21356(15) -0.22679(13) 0.24817(12) 0.0266(3) Uani 1 1 d .
C5 C 0.12265(18) -0.26120(15) 0.20412(13) 0.0331(4) Uani 1 1 d .
C6 C 0.1360(2) -0.39485(17) 0.21434(16) 0.0485(5) Uani 1 1 d .
H6 H 0.0751 -0.4226 0.1865 0.058 Uiso 1 1 calc R
C7 C 0.2346(2) -0.48646(17) 0.26347(19) 0.0574(6) Uani 1 1 d .
H7 H 0.2418 -0.5764 0.2686 0.069 Uiso 1 1 calc R
C8 C 0.3235(2) -0.44881(16) 0.30547(18) 0.0512(5) Uani 1 1 d .
H8 H 0.3911 -0.5135 0.3396 0.061 Uiso 1 1 calc R
C9 C 0.31620(17) -0.31710(14) 0.29876(14) 0.0348(4) Uani 1 1 d .
C10 C 0.0140(2) -0.16218(18) 0.14804(14) 0.0409(4) Uani 1 1 d .
H10 H 0.0243 -0.0732 0.1460 0.049 Uiso 1 1 calc R
C11 C -0.1283(2) -0.1735(3) 0.2005(2) 0.0664(7) Uani 1 1 d .
H11A H -0.1421 -0.2586 0.2002 0.100 Uiso 1 1 calc R
H11B H -0.1967 -0.1044 0.1657 0.100 Uiso 1 1 calc R
H11C H -0.1373 -0.1649 0.2692 0.100 Uiso 1 1 calc R
C12 C 0.0296(3) -0.1777(3) 0.04145(17) 0.0651(7) Uani 1 1 d .
H12A H 0.1188 -0.1652 0.0070 0.098 Uiso 1 1 calc R
H12B H -0.0420 -0.1127 0.0070 0.098 Uiso 1 1 calc R
H12C H 0.0219 -0.2652 0.0419 0.098 Uiso 1 1 calc R
C13 C 0.41225(18) -0.27651(17) 0.34733(15) 0.0420(4) Uani 1 1 d .
H13 H 0.4003 -0.1800 0.3246 0.050 Uiso 1 1 calc R
C14 C 0.5608(2) -0.3407(3) 0.3164(2) 0.0681(7) Uani 1 1 d .
H14A H 0.6204 -0.3079 0.3450 0.102 Uiso 1 1 calc R
H14B H 0.5812 -0.3200 0.2439 0.102 Uiso 1 1 calc R
H14C H 0.5759 -0.4353 0.3405 0.102 Uiso 1 1 calc R
C15 C 0.3780(3) -0.3080(3) 0.45920(19) 0.0668(7) Uani 1 1 d .
H15A H 0.2839 -0.2629 0.4780 0.100 Uiso 1 1 calc R
H15B H 0.4397 -0.2792 0.4889 0.100 Uiso 1 1 calc R
H15C H 0.3881 -0.4021 0.4831 0.100 Uiso 1 1 calc R
C16 C 0.07617(14) 0.20005(13) 0.33035(12) 0.0248(3) Uani 1 1 d .
C17 C 0.12732(15) 0.19908(15) 0.41543(12) 0.0299(3) Uani 1 1 d .
C18 C 0.05722(18) 0.29337(18) 0.46982(14) 0.0395(4) Uani 1 1 d .
H18 H 0.0872 0.2932 0.5295 0.047 Uiso 1 1 calc R
C19 C -0.05503(18) 0.38652(18) 0.43757(15) 0.0427(4) Uani 1 1 d .
H19 H -0.1015 0.4500 0.4751 0.051 Uiso 1 1 calc R
C20 C -0.10026(17) 0.38802(16) 0.35112(15) 0.0370(4) Uani 1 1 d .
H20 H -0.1764 0.4540 0.3292 0.044 Uiso 1 1 calc R
C21 C -0.03635(15) 0.29444(14) 0.29519(12) 0.0284(3) Uani 1 1 d .
C22 C 0.25640(17) 0.10290(17) 0.44705(13) 0.0352(4) Uani 1 1 d .
H22 H 0.2934 0.0499 0.3954 0.042 Uiso 1 1 calc R
C23 C 0.2281(3) 0.0095(3) 0.54472(19) 0.0728(8) Uani 1 1 d .
H23A H 0.3130 -0.0529 0.5616 0.109 Uiso 1 1 calc R
H23B H 0.1626 -0.0374 0.5387 0.109 Uiso 1 1 calc R
H23C H 0.1905 0.0585 0.5971 0.109 Uiso 1 1 calc R
C24 C 0.3617(3) 0.1732(3) 0.4491(4) 0.1211(17) Uani 1 1 d .
H24A H 0.3937 0.2143 0.3811 0.182 Uiso 1 1 calc R
H24B H 0.4384 0.1111 0.4796 0.182 Uiso 1 1 calc R
H24C H 0.3217 0.2402 0.4878 0.182 Uiso 1 1 calc R
C25 C -0.08793(17) 0.29632(15) 0.20120(13) 0.0343(4) Uani 1 1 d .
H25 H -0.0266 0.2233 0.1721 0.041 Uiso 1 1 calc R
C26 C -0.0822(4) 0.4209(2) 0.12587(19) 0.0769(9) Uani 1 1 d .
H26A H -0.1364 0.4948 0.1542 0.115 Uiso 1 1 calc R
H26B H -0.1189 0.4206 0.0668 0.115 Uiso 1 1 calc R
H26C H 0.0124 0.4286 0.1075 0.115 Uiso 1 1 calc R
C27 C -0.2299(3) 0.2743(4) 0.2220(2) 0.0917(11) Uani 1 1 d .
H27A H -0.2916 0.3423 0.2537 0.138 Uiso 1 1 calc R
H27B H -0.2300 0.1888 0.2663 0.138 Uiso 1 1 calc R
H27C H -0.2604 0.2775 0.1595 0.138 Uiso 1 1 calc R
C28 C 0.39388(19) 0.23101(16) 0.07913(14) 0.0384(4) Uani 1 1 d .
C29 C 0.3552(3) 0.2151(2) -0.01555(15) 0.0544(6) Uani 1 1 d .
H29A H 0.3414 0.1272 -0.0055 0.082 Uiso 1 1 calc R
H29B H 0.4283 0.2286 -0.0704 0.082 Uiso 1 1 calc R
H29C H 0.2710 0.2793 -0.0315 0.082 Uiso 1 1 calc R
C30 C 0.52738(19) 0.1334(2) 0.10476(19) 0.0532(5) Uani 1 1 d .
H30A H 0.5501 0.1444 0.1660 0.080 Uiso 1 1 calc R
H30B H 0.6006 0.1489 0.0505 0.080 Uiso 1 1 calc R
H30C H 0.5166 0.0445 0.1142 0.080 Uiso 1 1 calc R
C31 C 0.4162(3) 0.3687(2) 0.0609(2) 0.0665(7) Uani 1 1 d .
H31A H 0.3315 0.4329 0.0459 0.100 Uiso 1 1 calc R
H31B H 0.4879 0.3814 0.0047 0.100 Uiso 1 1 calc R
H31C H 0.4435 0.3800 0.1204 0.100 Uiso 1 1 calc R
N1 N 0.20252(12) -0.09025(11) 0.24117(9) 0.0224(3) Uani 1 1 d .
N2 N 0.14223(12) 0.09976(11) 0.27665(9) 0.0238(3) Uani 1 1 d .
N3 N 0.28395(14) 0.22081(12) 0.16272(10) 0.0301(3) Uani 1 1 d .

loop_
_atom_site_aniso_label
_atom_site_aniso_U_11
_atom_site_aniso_U_22
_atom_site_aniso_U_33
_atom_site_aniso_U_23
_atom_site_aniso_U_13
_atom_site_aniso_U_12
C1 0.0209(7) 0.0204(6) 0.0307(8) -0.0054(5) 0.0000(6) -0.0078(5)
C2 0.0251(7) 0.0177(6) 0.0279(7) -0.0071(5) 0.0019(6) -0.0072(5)
C3 0.0212(7) 0.0186(6) 0.0282(7) -0.0074(5) -0.0016(5) -0.0042(5)
C4 0.0298(8) 0.0163(6) 0.0337(8) -0.0057(5) 0.0006(6) -0.0088(5)
C5 0.0399(9) 0.0259(7) 0.0379(9) -0.0098(6) -0.0026(7) -0.0146(6)
C6 0.0637(13) 0.0305(9) 0.0625(13) -0.0142(8) -0.0082(10) -0.0256(9)
C7 0.0730(15) 0.0199(8) 0.0805(16) -0.0108(9) -0.0044(12) -0.0172(9)
C8 0.0515(12) 0.0186(7) 0.0756(15) -0.0005(8) -0.0106(10) -0.0032(7)
C9 0.0324(8) 0.0193(7) 0.0486(10) -0.0023(6) -0.0035(7) -0.0057(6)
C10 0.0495(11) 0.0381(9) 0.0442(10) -0.0111(8) -0.0165(8) -0.0160(8)
C11 0.0485(13) 0.0905(19) 0.0629(15) -0.0253(13) -0.0116(11) -0.0098(12)
C12 0.0890(19) 0.0728(16) 0.0418(12) -0.0113(11) -0.0130(12) -0.0309(14)
C13 0.0313(9) 0.0321(8) 0.0581(12) 0.0022(8) -0.0136(8) -0.0059(7)
C14 0.0343(11) 0.098(2) 0.0634(15) -0.0080(13) -0.0025(10) -0.0132(12)
C15 0.0552(14) 0.0906(19) 0.0650(16) -0.0282(14) -0.0025(12) -0.0274(13)
C16 0.0197(7) 0.0220(6) 0.0336(8) -0.0120(6) 0.0012(6) -0.0040(5)
C17 0.0227(7) 0.0315(8) 0.0370(9) -0.0129(6) -0.0026(6) -0.0044(6)
C18 0.0339(9) 0.0470(10) 0.0442(10) -0.0271(8) -0.0058(8) -0.0037(7)
C19 0.0340(9) 0.0423(9) 0.0567(12) -0.0324(9) -0.0004(8) -0.0005(7)
C20 0.0249(8) 0.0313(8) 0.0557(11) -0.0202(8) -0.0058(7) 0.0027(6)
C21 0.0229(7) 0.0246(7) 0.0397(9) -0.0117(6) -0.0037(6) -0.0046(6)
C22 0.0274(8) 0.0379(9) 0.0391(9) -0.0099(7) -0.0072(7) -0.0021(7)
C23 0.0548(14) 0.0749(17) 0.0611(15) 0.0033(12) -0.0001(12) 0.0078(12)
C24 0.0459(15) 0.0565(16) 0.259(5) 0.008(2) -0.073(2) -0.0121(12)
C25 0.0345(9) 0.0272(7) 0.0440(10) -0.0094(7) -0.0132(7) -0.0046(6)
C26 0.143(3) 0.0500(13) 0.0521(14) 0.0043(10) -0.0342(16) -0.0453(15)
C27 0.0802(19) 0.156(3) 0.0672(17) -0.0090(18) -0.0239(15) -0.079(2)
C28 0.0433(10) 0.0266(7) 0.0462(10) -0.0096(7) 0.0102(8) -0.0196(7)
C29 0.0741(15) 0.0460(11) 0.0391(11) -0.0034(9) 0.0071(10) -0.0233(10)
C30 0.0330(10) 0.0528(11) 0.0788(16) -0.0257(11) 0.0121(10) -0.0215(9)
C31 0.0794(17) 0.0389(11) 0.0817(17) -0.0154(11) 0.0270(13) -0.0393(11)
N1 0.0234(6) 0.0159(5) 0.0287(6) -0.0048(4) -0.0018(5) -0.0071(4)
N2 0.0219(6) 0.0184(5) 0.0306(7) -0.0086(5) 0.0019(5) -0.0049(4)
N3 0.0315(7) 0.0197(6) 0.0403(8) -0.0099(5) 0.0037(6) -0.0107(5)

loop_
_atom_type_symbol
_atom_type_description
_atom_type_scat_dispersion_real
_atom_type_scat_dispersion_imag
_atom_type_scat_source
C C 0.0033 0.0016 'International Tables Vol C Tables 4.2.6.8 and 6.1.1.4'
H H 0.0000 0.0000 'International Tables Vol C Tables 4.2.6.8 and 6.1.1.4'
N N 0.0061 0.0033 'International Tables Vol C Tables 4.2.6.8 and 6.1.1.4'

loop_
_geom_angle_atom_site_label_1
_geom_angle_atom_site_label_2
_geom_angle_atom_site_label_3
_geom_angle
N1 C1 N2 108.03(12)
N1 C1 H1 126.0
N2 C1 H1 126.0
N1 C2 C3 108.14(13)
N1 C2 H2 125.9
C3 C2 H2 125.9
N3 C3 C2 139.29(14)
N3 C3 N2 118.40(12)
C2 C3 N2 102.30(11)
C5 C4 C9 123.81(13)
C5 C4 N1 118.53(13)
C9 C4 N1 117.66(13)
C4 C5 C6 116.39(16)
C4 C5 C10 123.10(13)
C6 C5 C10 120.51(16)
C7 C6 C5 121.71(18)
C7 C6 H6 119.1
C5 C6 H6 119.1
C6 C7 C8 120.30(16)
C6 C7 H7 119.8
C8 C7 H7 119.8
C7 C8 C9 121.32(18)
C7 C8 H8 119.3
C9 C8 H8 119.3
C4 C9 C8 116.45(16)
C4 C9 C13 122.51(14)
C8 C9 C13 121.00(16)
C5 C10 C12 111.21(17)
C5 C10 C11 110.97(17)
C12 C10 C11 109.82(18)
C5 C10 H10 108.3
C12 C10 H10 108.3
C11 C10 H10 108.3
C10 C11 H11A 109.5
C10 C11 H11B 109.5
H11A C11 H11B 109.5
C10 C11 H11C 109.5
H11A C11 H11C 109.5
H11B C11 H11C 109.5
C10 C12 H12A 109.5
C10 C12 H12B 109.5
H12A C12 H12B 109.5
C10 C12 H12C 109.5
H12A C12 H12C 109.5
H12B C12 H12C 109.5
C15 C13 C9 110.82(16)
C15 C13 C14 110.44(18)
C9 C13 C14 111.39(18)
C15 C13 H13 108.0
C9 C13 H13 108.0
C14 C13 H13 108.0
C13 C14 H14A 109.5
C13 C14 H14B 109.5
H14A C14 H14B 109.5
C13 C14 H14C 109.5
H14A C14 H14C 109.5
H14B C14 H14C 109.5
C13 C15 H15A 109.5
C13 C15 H15B 109.5
H15A C15 H15B 109.5
C13 C15 H15C 109.5
H15A C15 H15C 109.5
H15B C15 H15C 109.5
C17 C16 C21 122.93(13)
C17 C16 N2 118.34(13)
C21 C16 N2 118.73(13)
C16 C17 C18 117.54(14)
C16 C17 C22 121.91(14)
C18 C17 C22 120.53(15)
C19 C18 C17 120.68(16)
C19 C18 H18 119.7
C17 C18 H18 119.7
C20 C19 C18 120.47(15)
C20 C19 H19 119.8
C18 C19 H19 119.8
C19 C20 C21 121.32(15)
C19 C20 H20 119.3
C21 C20 H20 119.3
C20 C21 C16 116.99(15)
C20 C21 C25 120.78(14)
C16 C21 C25 122.23(14)
C24 C22 C23 112.5(2)
C24 C22 C17 110.55(16)
C23 C22 C17 111.71(16)
C24 C22 H22 107.3
C23 C22 H22 107.3
C17 C22 H22 107.3
C22 C23 H23A 109.5
C22 C23 H23B 109.5
H23A C23 H23B 109.5
C22 C23 H23C 109.5
H23A C23 H23C 109.5
H23B C23 H23C 109.5
C22 C24 H24A 109.5
C22 C24 H24B 109.5
H24A C24 H24B 109.5
C22 C24 H24C 109.5
H24A C24 H24C 109.5
H24B C24 H24C 109.5
C26 C25 C27 110.6(2)
C26 C25 C21 111.27(15)
C27 C25 C21 111.73(17)
C26 C25 H25 107.7
C27 C25 H25 107.7
C21 C25 H25 107.7
C25 C26 H26A 109.5
C25 C26 H26B 109.5
H26A C26 H26B 109.5
C25 C26 H26C 109.5
H26A C26 H26C 109.5
H26B C26 H26C 109.5
C25 C27 H27A 109.5
C25 C27 H27B 109.5
H27A C27 H27B 109.5
C25 C27 H27C 109.5
H27A C27 H27C 109.5
H27B C27 H27C 109.5
N3 C28 C29 112.06(16)
N3 C28 C31 106.08(14)
C29 C28 C31 108.32(17)
N3 C28 C30 111.54(15)
C29 C28 C30 110.62(17)
C31 C28 C30 107.99(17)
C28 C29 H29A 109.5
C28 C29 H29B 109.5
H29A C29 H29B 109.5
C28 C29 H29C 109.5
H29A C29 H29C 109.5
H29B C29 H29C 109.5
C28 C30 H30A 109.5
C28 C30 H30B 109.5
H30A C30 H30B 109.5
C28 C30 H30C 109.5
H30A C30 H30C 109.5
H30B C30 H30C 109.5
C28 C31 H31A 109.5
C28 C31 H31B 109.5
H31A C31 H31B 109.5
C28 C31 H31C 109.5
H31A C31 H31C 109.5
H31B C31 H31C 109.5
C1 N1 C2 110.43(11)
C1 N1 C4 124.40(12)
C2 N1 C4 125.11(12)
C1 N2 C3 111.03(11)
C1 N2 C16 123.94(12)
C3 N2 C16 124.82(11)
C3 N3 C28 118.15(13)

loop_
_geom_bond_atom_site_label_1
_geom_bond_atom_site_label_2
_geom_bond_distance
C1 N1 1.3182(19)
C1 N2 1.3524(17)
C1 H1 0.9500
C2 N1 1.3876(18)
C2 C3 1.4223(18)
C2 H2 0.9500
C3 N3 1.2977(18)
C3 N2 1.4297(19)
C4 C5 1.394(2)
C4 C9 1.401(2)
C4 N1 1.4450(17)
C5 C6 1.402(2)
C5 C10 1.514(3)
C6 C7 1.370(3)
C6 H6 0.9500
C7 C8 1.379(3)
C7 H7 0.9500
C8 C9 1.401(2)
C8 H8 0.9500
C9 C13 1.518(3)
C10 C12 1.526(3)
C10 C11 1.530(3)
C10 H10 1.0000
C11 H11A 0.9800
C11 H11B 0.9800
C11 H11C 0.9800
C12 H12A 0.9800
C12 H12B 0.9800
C12 H12C 0.9800
C13 C15 1.514(3)
C13 C14 1.530(3)
C13 H13 1.0000
C14 H14A 0.9800
C14 H14B 0.9800
C14 H14C 0.9800
C15 H15A 0.9800
C15 H15B 0.9800
C15 H15C 0.9800
C16 C17 1.396(2)
C16 C21 1.401(2)
C16 N2 1.4359(18)
C17 C18 1.400(2)
C17 C22 1.517(2)
C18 C19 1.381(3)
C18 H18 0.9500
C19 C20 1.381(3)
C19 H19 0.9500
C20 C21 1.397(2)
C20 H20 0.9500
C21 C25 1.513(2)
C22 C24 1.499(3)
C22 C23 1.514(3)
C22 H22 1.0000
C23 H23A 0.9800
C23 H23B 0.9800
C23 H23C 0.9800
C24 H24A 0.9800
C24 H24B 0.9800
C24 H24C 0.9800
C25 C26 1.501(3)
C25 C27 1.508(3)
C25 H25 1.0000
C26 H26A 0.9800
C26 H26B 0.9800
C26 H26C 0.9800
C27 H27A 0.9800
C27 H27B 0.9800
C27 H27C 0.9800
C28 N3 1.470(2)
C28 C29 1.527(3)
C28 C31 1.534(2)
C28 C30 1.536(3)
C29 H29A 0.9800
C29 H29B 0.9800
C29 H29C 0.9800
C30 H30A 0.9800
C30 H30B 0.9800
C30 H30C 0.9800
C31 H31A 0.9800
C31 H31B 0.9800
C31 H31C 0.9800

loop_
_geom_torsion_atom_site_label_1
_geom_torsion_atom_site_label_2
_geom_torsion_atom_site_label_3
_geom_torsion_atom_site_label_4
_geom_torsion
N1 C2 C3 N3 176.04(18)
N1 C2 C3 N2 -2.63(15)
C9 C4 C5 C6 1.4(3)
N1 C4 C5 C6 -178.98(15)
C9 C4 C5 C10 -178.81(16)
N1 C4 C5 C10 0.8(2)
C4 C5 C6 C7 -1.1(3)
C10 C5 C6 C7 179.1(2)
C5 C6 C7 C8 0.6(4)
C6 C7 C8 C9 -0.4(4)
C5 C4 C9 C8 -1.1(3)
N1 C4 C9 C8 179.24(16)
C5 C4 C9 C13 -179.02(17)
N1 C4 C9 C13 1.3(2)
C7 C8 C9 C4 0.6(3)
C7 C8 C9 C13 178.5(2)
C4 C5 C10 C12 121.95(19)
C6 C5 C10 C12 -58.2(2)
C4 C5 C10 C11 -115.5(2)
C6 C5 C10 C11 64.3(2)
C4 C9 C13 C15 106.9(2)
C8 C9 C13 C15 -70.9(2)
C4 C9 C13 C14 -129.68(19)
C8 C9 C13 C14 52.5(3)
C21 C16 C17 C18 3.5(2)
N2 C16 C17 C18 -176.62(14)
C21 C16 C17 C22 -174.64(15)
N2 C16 C17 C22 5.3(2)
C16 C17 C18 C19 -2.5(3)
C22 C17 C18 C19 175.61(17)
C17 C18 C19 C20 0.2(3)
C18 C19 C20 C21 1.4(3)
C19 C20 C21 C16 -0.6(3)
C19 C20 C21 C25 179.31(17)
C17 C16 C21 C20 -1.9(2)
N2 C16 C21 C20 178.14(14)
C17 C16 C21 C25 178.18(15)
N2 C16 C21 C25 -1.7(2)
C16 C17 C22 C24 119.2(3)
C18 C17 C22 C24 -58.8(3)
C16 C17 C22 C23 -114.7(2)
C18 C17 C22 C23 67.3(2)
C20 C21 C25 C26 60.6(3)
C16 C21 C25 C26 -119.5(2)
C20 C21 C25 C27 -63.5(2)
C16 C21 C25 C27 116.3(2)
N2 C1 N1 C2 0.20(16)
N2 C1 N1 C4 177.34(12)
C3 C2 N1 C1 1.65(16)
C3 C2 N1 C4 -175.47(13)
C5 C4 N1 C1 86.23(19)
C9 C4 N1 C1 -94.09(18)
C5 C4 N1 C2 -97.04(18)
C9 C4 N1 C2 82.63(19)
N1 C1 N2 C3 -1.99(17)
N1 C1 N2 C16 -176.95(13)
N3 C3 N2 C1 -176.17(13)
C2 C3 N2 C1 2.85(15)
N3 C3 N2 C16 -1.3(2)
C2 C3 N2 C16 177.75(13)
C17 C16 N2 C1 80.22(18)
C21 C16 N2 C1 -99.85(17)
C17 C16 N2 C3 -94.03(18)
C21 C16 N2 C3 85.89(18)
C2 C3 N3 C28 -0.1(3)
N2 C3 N3 C28 178.40(14)
C29 C28 N3 C3 62.8(2)
C31 C28 N3 C3 -179.16(17)
C30 C28 N3 C3 -61.8(2)
